data_2107312
loop_
_publ_author_name
'Salje, E.'

_publ_section_title
;
 The orthorhombic phase of W O3
;
_journal_name_full 'Acta Crystallographica B (24,1968-38,1982)'
_journal_page_first 574
_journal_page_last 577
_journal_volume 33
_journal_year 1977
_chemical_formula_sum 'O3 W'
_chemical_name_systematic 'W O3'
_space_group_IT_number 62
_symmetry_space_group_name_Hall '-P 2ac 2n'
_symmetry_space_group_name_H-M 'P n m a'
_cell_angle_alpha 90
_cell_angle_beta 90
_cell_angle_gamma 90
_cell_formula_units_Z 8
_cell_length_a 7.57
_cell_length_b 7.341
_cell_length_c 7.754
_cell_volume 430.900
_citation_journal_id_ASTM ACBCAR
_cod_data_source_file Salje_ACBCAR_1977_319.cif
_cod_data_source_block O3W1
_cod_original_cell_volume 430.9004
_cod_original_formula_sum 'O3 W1'
_cod_database_code 2107312

loop_
_symmetry_equiv_pos_as_xyz
x,y,z
-x+1/2,-y,z+1/2
x+1/2,-y+1/2,-z+1/2
-x,y+1/2,-z
-x,-y,-z
x-1/2,y,-z-1/2
-x-1/2,y-1/2,z-1/2
x,-y-1/2,z

loop_
_atom_site_label
_atom_site_type_symbol
_atom_site_fract_x
_atom_site_fract_y
_atom_site_fract_z
_atom_site_occupancy
_atom_site_U_iso_or_equiv
O5 O 0.004 0.25 0.738 1 0.0
O1 O 0 0 0 1 0.0
O2 O 0 0 0.5 1 0.0
O6 O 0.015 0.25 0.224 1 0.0
O3 O 0.269 0.25 0.973 1 0.0
W2 W 0.03 0.25 0.468 1 0.0
W1 W 0.029 0.25 0.969 1 0.0
O4 O 0.278 0.25 0.529 1 0.0
